data_7046817
loop_
_publ_author_name
'de Bruin-Dickason, Caspar N'
'Boutland, Aaron J.'
'Dange, Deepak'
'Deacon, Glen B.'
'Jones, Cameron'

_publ_section_title
;
 Redox transmetallation approaches to the synthesis of extremely bulky
 amido-lanthanoid(ii) and -calcium(ii) complexes.
;
_journal_issue 28
_journal_name_full 'Dalton transactions (Cambridge, England : 2003)'
_journal_page_first 9512
_journal_page_last 9520
_journal_paper_doi 10.1039/c8dt02138d
_journal_volume 47
_journal_year 2018
_chemical_formula_sum 'C76 H80 N2 Si2 Yb'
_chemical_formula_weight 1250.64
_space_group_IT_number 14
_space_group_name_Hall '-P 2yn'
_space_group_name_H-M_alt 'P 1 21/n 1'
_symmetry_cell_setting monoclinic
_symmetry_space_group_name_Hall '-P 2yn'
_symmetry_space_group_name_H-M 'P 1 21/n 1'
_atom_sites_solution_hydrogens geom
_atom_sites_solution_primary direct
_atom_sites_solution_secondary difmap
_audit_creation_method SHELXL-97
_audit_update_record
;
2018-05-25 deposited with the CCDC.
2018-06-22 downloaded from the CCDC.
;
_cell_angle_alpha 90.00
_cell_angle_beta 113.47(3)
_cell_angle_gamma 90.00
_cell_formula_units_Z 4
_cell_length_a 16.442(3)
_cell_length_b 21.321(4)
_cell_length_c 19.126(4)
_cell_measurement_reflns_used 13249
_cell_measurement_temperature 100(2)
_cell_measurement_theta_max 27.00
_cell_measurement_theta_min 1.39
_cell_volume 6150(2)
_computing_cell_refinement 'XDS (Kabsch, 1993)'
_computing_data_collection 'Blu-Ice (McPhillips, 2002)'
_computing_data_reduction 'XDS (Kabsch, 1993)'
_computing_molecular_graphics X-Seed
_computing_publication_material CifTAB
_computing_structure_refinement 'SHELXL-97 (Sheldrick, 1997)'
_computing_structure_solution 'SHELXS-97 (Sheldrick, 1990)'
_diffrn_ambient_temperature 100(2)
_diffrn_measured_fraction_theta_full 0.988
_diffrn_measured_fraction_theta_max 0.988
_diffrn_measurement_device_type 'ADSC Quantum 210r'
_diffrn_radiation_source 'Australian Synchrotron'
_diffrn_radiation_type Synchrotron
_diffrn_radiation_wavelength 0.71090
_diffrn_reflns_av_R_equivalents 0.1516
_diffrn_reflns_av_sigmaI/netI 0.0724
_diffrn_reflns_limit_h_max 20
_diffrn_reflns_limit_h_min -20
_diffrn_reflns_limit_k_max 27
_diffrn_reflns_limit_k_min -27
_diffrn_reflns_limit_l_max 24
_diffrn_reflns_limit_l_min -24
_diffrn_reflns_number 92209
_diffrn_reflns_theta_full 27.00
_diffrn_reflns_theta_max 27.00
_diffrn_reflns_theta_min 1.39
_exptl_absorpt_coefficient_mu 1.605
_exptl_absorpt_correction_T_max 0.924
_exptl_absorpt_correction_T_min 0.866
_exptl_absorpt_correction_type multi-scan
_exptl_absorpt_process_details XDS
_exptl_crystal_colour purple
_exptl_crystal_density_diffrn 1.351
_exptl_crystal_density_method 'not measured'
_exptl_crystal_description block
_exptl_crystal_F_000 2592
_exptl_crystal_size_max 0.09
_exptl_crystal_size_mid 0.06
_exptl_crystal_size_min 0.05
_refine_diff_density_max 2.712
_refine_diff_density_min -1.879
_refine_diff_density_rms 0.121
_refine_ls_extinction_coef 0.00124(16)
_refine_ls_extinction_expression Fc^*^=kFc[1+0.001xFc^2^\l^3^/sin(2\q)]^-1/4^
_refine_ls_extinction_method SHELXL
_refine_ls_goodness_of_fit_ref 1.025
_refine_ls_hydrogen_treatment constr
_refine_ls_matrix_type full
_refine_ls_number_parameters 747
_refine_ls_number_reflns 13249
_refine_ls_number_restraints 22
_refine_ls_restrained_S_all 1.029
_refine_ls_R_factor_all 0.1068
_refine_ls_R_factor_gt 0.0645
_refine_ls_shift/su_max 0.000
_refine_ls_shift/su_mean 0.000
_refine_ls_structure_factor_coef Fsqd
_refine_ls_weighting_details 'calc w=1/[\s^2^(Fo^2^)+(0.0501P)^2^+32.7475P] where P=(Fo^2^+2Fc^2^)/3'
_refine_ls_weighting_scheme calc
_refine_ls_wR_factor_gt 0.1375
_refine_ls_wR_factor_ref 0.1581
_reflns_number_gt 8913
_reflns_number_total 13249
_reflns_threshold_expression >2sigma(I)
_cod_data_source_file c8dt02138d2.cif
_cod_data_source_block compound8
_cod_depositor_comments 'Adding full bibliography for 7046810--7046818.cif.'
_cod_original_sg_symbol_H-M P2(1)/n
_cod_database_code 7046817

loop_
_symmetry_equiv_pos_as_xyz
'x, y, z'
'-x+1/2, y+1/2, -z+1/2'
'-x, -y, -z'
'x-1/2, -y-1/2, z-1/2'

loop_
_atom_site_label
_atom_site_type_symbol
_atom_site_fract_x
_atom_site_fract_y
_atom_site_fract_z
_atom_site_U_iso_or_equiv
_atom_site_adp_type
_atom_site_occupancy
_atom_site_symmetry_multiplicity
_atom_site_calc_flag
_atom_site_refinement_flags
_atom_site_disorder_assembly
_atom_site_disorder_group
Yb1 Yb 0.439785(19) 0.294340(16) 0.210943(17) 0.04015(12) Uani 1 1 d . . .
Si1 Si 0.20528(12) 0.30695(8) 0.13289(10) 0.0342(4) Uani 1 1 d . . .
N1 N 0.3018(3) 0.3255(2) 0.2074(3) 0.0318(11) Uani 1 1 d . . .
C1 C 0.1129(4) 0.2895(4) 0.1640(4) 0.0437(16) Uani 1 1 d . . .
H1A H 0.0939 0.3285 0.1802 0.066 Uiso 1 1 calc R . .
H1B H 0.1338 0.2599 0.2067 0.066 Uiso 1 1 calc R . .
H1C H 0.0629 0.2711 0.1214 0.066 Uiso 1 1 calc R . .
Si2 Si 0.41577(12) 0.35693(9) 0.02075(11) 0.0361(4) Uani 1 1 d . . .
N2 N 0.4649(3) 0.3125(2) 0.1011(3) 0.0327(12) Uani 1 1 d . . .
C2 C 0.1583(5) 0.3652(4) 0.0541(4) 0.0476(18) Uani 1 1 d . . .
H2A H 0.1118 0.3452 0.0101 0.071 Uiso 1 1 calc R . .
H2B H 0.2054 0.3805 0.0393 0.071 Uiso 1 1 calc R . .
H2C H 0.1330 0.4006 0.0714 0.071 Uiso 1 1 calc R . .
C3 C 0.2302(5) 0.2360(4) 0.0874(4) 0.0487(18) Uani 1 1 d . . .
H3A H 0.1771 0.2238 0.0430 0.073 Uiso 1 1 calc R . .
H3B H 0.2482 0.2014 0.1242 0.073 Uiso 1 1 calc R . .
H3C H 0.2783 0.2456 0.0712 0.073 Uiso 1 1 calc R . .
C4 C 0.3047(4) 0.3478(3) 0.2781(4) 0.0371(15) Uani 1 1 d . . .
C5 C 0.2931(5) 0.4121(3) 0.2916(4) 0.0396(15) Uani 1 1 d . . .
C6 C 0.3050(5) 0.4304(4) 0.3650(5) 0.054(2) Uani 1 1 d . . .
H6 H 0.2974 0.4736 0.3733 0.064 Uiso 1 1 calc R . .
C7 C 0.3271(5) 0.3906(4) 0.4261(4) 0.054(2) Uani 1 1 d D B .
C8 C 0.3348(5) 0.3280(4) 0.4123(4) 0.0485(18) Uani 1 1 d . . .
H8 H 0.3481 0.2990 0.4531 0.058 Uiso 1 1 calc R . .
C9 C 0.3240(4) 0.3057(3) 0.3412(4) 0.0408(16) Uani 1 1 d . . .
C10 C 0.3304(5) 0.2353(4) 0.3280(4) 0.0432(16) Uani 1 1 d . . .
H10 H 0.2803 0.2246 0.2787 0.052 Uiso 1 1 calc R . .
C11 C 0.4161(5) 0.2182(3) 0.3195(4) 0.0404(16) Uani 1 1 d . . .
C12 C 0.4964(5) 0.2477(4) 0.3633(4) 0.0503(19) Uani 1 1 d . . .
H12 H 0.4987 0.2771 0.4014 0.060 Uiso 1 1 calc R . .
C13 C 0.5727(5) 0.2346(5) 0.3517(5) 0.060(2) Uani 1 1 d . . .
H13 H 0.6265 0.2552 0.3820 0.072 Uiso 1 1 calc R . .
C14 C 0.5720(5) 0.1924(4) 0.2972(5) 0.059(2) Uani 1 1 d . . .
H14 H 0.6241 0.1852 0.2882 0.070 Uiso 1 1 calc R . .
C15 C 0.4947(5) 0.1605(4) 0.2557(5) 0.053(2) Uani 1 1 d . . .
H15 H 0.4941 0.1302 0.2191 0.064 Uiso 1 1 calc R . .
C16 C 0.4169(5) 0.1724(4) 0.2673(5) 0.0485(18) Uani 1 1 d . . .
H16 H 0.3645 0.1493 0.2395 0.058 Uiso 1 1 calc R . .
C17 C 0.3197(6) 0.1945(4) 0.3898(5) 0.054(2) Uani 1 1 d . . .
C18 C 0.3894(8) 0.1775(5) 0.4566(5) 0.071(3) Uani 1 1 d . . .
H18 H 0.4481 0.1899 0.4653 0.086 Uiso 1 1 calc R . .
C19 C 0.3732(10) 0.1418(5) 0.5113(6) 0.091(4) Uani 1 1 d . . .
H19 H 0.4209 0.1299 0.5572 0.109 Uiso 1 1 calc R . .
C20 C 0.2906(9) 0.1248(6) 0.4986(7) 0.093(3) Uani 1 1 d U . .
H20 H 0.2807 0.1018 0.5370 0.112 Uiso 1 1 calc R . .
C21 C 0.2203(8) 0.1385(6) 0.4337(7) 0.092(3) Uani 1 1 d U . .
H21 H 0.1626 0.1241 0.4257 0.110 Uiso 1 1 calc R . .
C22 C 0.2351(7) 0.1754(4) 0.3772(6) 0.070(3) Uani 1 1 d . . .
H22 H 0.1867 0.1867 0.3314 0.083 Uiso 1 1 calc R . .
C23 C 0.3432(7) 0.4148(6) 0.5056(5) 0.086(3) Uani 1 1 d D . .
H23 H 0.3683 0.3756 0.5348 0.103 Uiso 1 1 calc R A 1
C24 C 0.2631(8) 0.4184(7) 0.5196(6) 0.101(4) Uani 1 1 d D B .
H24A H 0.2780 0.4316 0.5724 0.151 Uiso 1 1 calc R . .
H24B H 0.2346 0.3771 0.5113 0.151 Uiso 1 1 calc R . .
H24C H 0.2224 0.4489 0.4847 0.151 Uiso 1 1 calc R . .
C25 C 0.4237(13) 0.4537(13) 0.5360(11) 0.114(9) Uani 0.76(4) 1 d PD B 1
H25A H 0.4115 0.4948 0.5110 0.171 Uiso 0.76(4) 1 calc PR B 1
H25B H 0.4714 0.4330 0.5262 0.171 Uiso 0.76(4) 1 calc PR B 1
H25C H 0.4419 0.4592 0.5910 0.171 Uiso 0.76(4) 1 calc PR B 1
C25A C 0.4353(17) 0.414(3) 0.565(2) 0.074(16) Uiso 0.24(4) 1 d PD B 2
H25D H 0.4363 0.4335 0.6120 0.111 Uiso 0.24(4) 1 calc PR B 2
H25E H 0.4749 0.4365 0.5473 0.111 Uiso 0.24(4) 1 calc PR B 2
H25F H 0.4554 0.3700 0.5765 0.111 Uiso 0.24(4) 1 calc PR B 2
C26 C 0.2668(5) 0.4601(3) 0.2271(4) 0.0421(16) Uani 1 1 d . . .
H26 H 0.2768 0.4396 0.1841 0.050 Uiso 1 1 calc R . .
C27 C 0.1690(5) 0.4782(3) 0.1962(4) 0.0442(17) Uani 1 1 d . . .
C28 C 0.1105(5) 0.4591(4) 0.2266(4) 0.0473(17) Uani 1 1 d . . .
H28 H 0.1310 0.4330 0.2705 0.057 Uiso 1 1 calc R . .
C29 C 0.0214(5) 0.4771(4) 0.1947(5) 0.055(2) Uani 1 1 d . . .
H29 H -0.0180 0.4632 0.2168 0.066 Uiso 1 1 calc R . .
C30 C -0.0092(5) 0.5149(4) 0.1313(5) 0.054(2) Uani 1 1 d . . .
H30 H -0.0696 0.5274 0.1094 0.065 Uiso 1 1 calc R . .
C31 C 0.0480(6) 0.5342(4) 0.1000(5) 0.061(2) Uani 1 1 d . . .
H31 H 0.0268 0.5599 0.0558 0.073 Uiso 1 1 calc R . .
C32 C 0.1353(6) 0.5173(4) 0.1315(5) 0.058(2) Uani 1 1 d . . .
H32 H 0.1741 0.5321 0.1093 0.069 Uiso 1 1 calc R . .
C33 C 0.3250(5) 0.5184(3) 0.2482(5) 0.053(2) Uani 1 1 d . . .
C34 C 0.3137(5) 0.5660(4) 0.2931(5) 0.058(2) Uani 1 1 d . . .
H34 H 0.2664 0.5641 0.3097 0.069 Uiso 1 1 calc R . .
C35 C 0.3723(6) 0.6168(4) 0.3137(7) 0.078(3) Uani 1 1 d . . .
H35 H 0.3650 0.6489 0.3452 0.094 Uiso 1 1 calc R . .
C36 C 0.4401(7) 0.6212(5) 0.2893(8) 0.099(4) Uani 1 1 d . . .
H36 H 0.4808 0.6551 0.3055 0.118 Uiso 1 1 calc R . .
C37 C 0.4487(7) 0.5756(5) 0.2410(7) 0.084(3) Uani 1 1 d U . .
H37 H 0.4936 0.5792 0.2218 0.101 Uiso 1 1 calc R . .
C38 C 0.3911(6) 0.5246(4) 0.2207(7) 0.073(3) Uani 1 1 d . . .
H38 H 0.3971 0.4935 0.1875 0.088 Uiso 1 1 calc R . .
C39 C 0.3785(5) 0.4336(4) 0.0457(5) 0.055(2) Uani 1 1 d . . .
H39A H 0.3414 0.4259 0.0742 0.082 Uiso 1 1 calc R . .
H39B H 0.3442 0.4567 -0.0011 0.082 Uiso 1 1 calc R . .
H39C H 0.4305 0.4584 0.0771 0.082 Uiso 1 1 calc R . .
C40 C 0.4932(5) 0.3741(4) -0.0265(4) 0.0491(18) Uani 1 1 d . . .
H40A H 0.5462 0.3952 0.0096 0.074 Uiso 1 1 calc R . .
H40B H 0.4636 0.4013 -0.0707 0.074 Uiso 1 1 calc R . .
H40C H 0.5105 0.3347 -0.0433 0.074 Uiso 1 1 calc R . .
C41 C 0.3148(5) 0.3193(4) -0.0521(4) 0.0493(18) Uani 1 1 d . . .
H41A H 0.3320 0.2811 -0.0713 0.074 Uiso 1 1 calc R . .
H41B H 0.2864 0.3485 -0.0945 0.074 Uiso 1 1 calc R . .
H41C H 0.2732 0.3086 -0.0289 0.074 Uiso 1 1 calc R . .
C42 C 0.5515(4) 0.2881(3) 0.1232(4) 0.0371(14) Uani 1 1 d . . .
C43 C 0.5688(4) 0.2304(3) 0.0951(4) 0.0383(15) Uani 1 1 d . . .
C44 C 0.6548(5) 0.2063(4) 0.1231(5) 0.0496(18) Uani 1 1 d . . .
H44 H 0.6643 0.1669 0.1043 0.059 Uiso 1 1 calc R . .
C45 C 0.7265(5) 0.2366(4) 0.1764(5) 0.0511(19) Uani 1 1 d . . .
C46 C 0.7102(5) 0.2931(4) 0.2029(4) 0.0515(18) Uani 1 1 d . . .
H46 H 0.7586 0.3147 0.2402 0.062 Uiso 1 1 calc R . .
C47 C 0.6255(4) 0.3206(3) 0.1777(4) 0.0419(16) Uani 1 1 d . . .
C48 C 0.6128(4) 0.3858(4) 0.2051(4) 0.0468(17) Uani 1 1 d . . .
H48 H 0.5534 0.4008 0.1685 0.056 Uiso 1 1 calc R . .
C49 C 0.6080(5) 0.3834(4) 0.2826(4) 0.0499(18) Uani 1 1 d . . .
C50 C 0.6815(5) 0.3700(5) 0.3482(5) 0.069(3) Uani 1 1 d . . .
H50 H 0.7350 0.3579 0.3442 0.083 Uiso 1 1 calc R . .
C51 C 0.6791(7) 0.3739(6) 0.4194(6) 0.087(3) Uani 1 1 d . . .
H51 H 0.7311 0.3653 0.4635 0.104 Uiso 1 1 calc R . .
C52 C 0.6019(7) 0.3901(6) 0.4266(6) 0.083(3) Uani 1 1 d . . .
H52 H 0.6000 0.3921 0.4756 0.099 Uiso 1 1 calc R . .
C53 C 0.5279(6) 0.4033(5) 0.3629(6) 0.077(3) Uani 1 1 d . . .
H53 H 0.4741 0.4141 0.3673 0.093 Uiso 1 1 calc R . .
C54 C 0.5314(5) 0.4010(5) 0.2916(5) 0.065(2) Uani 1 1 d . . .
H54 H 0.4800 0.4117 0.2478 0.078 Uiso 1 1 calc R . .
C55 C 0.6804(5) 0.4359(4) 0.2046(4) 0.0481(18) Uani 1 1 d . . .
C56 C 0.7011(7) 0.4852(5) 0.2542(6) 0.075(3) Uani 1 1 d . . .
H56 H 0.6759 0.4879 0.2910 0.089 Uiso 1 1 calc R . .
C57 C 0.7588(8) 0.5311(5) 0.2509(7) 0.090(3) Uani 1 1 d . . .
H57 H 0.7718 0.5658 0.2849 0.108 Uiso 1 1 calc R . .
C58 C 0.7969(6) 0.5276(4) 0.2004(6) 0.073(3) Uani 1 1 d . . .
H58 H 0.8379 0.5588 0.1998 0.088 Uiso 1 1 calc R . .
C59 C 0.7763(6) 0.4795(5) 0.1506(5) 0.067(2) Uani 1 1 d . . .
H59 H 0.8014 0.4773 0.1138 0.080 Uiso 1 1 calc R . .
C60 C 0.7177(5) 0.4324(4) 0.1532(5) 0.054(2) Uani 1 1 d . . .
H60 H 0.7043 0.3981 0.1188 0.065 Uiso 1 1 calc R . .
C61 C 0.8199(5) 0.2121(4) 0.1977(6) 0.066(2) Uani 1 1 d . . .
H61 H 0.8120 0.1703 0.1722 0.079 Uiso 1 1 calc R . .
C62 C 0.8686(7) 0.1997(6) 0.2759(6) 0.087(3) Uani 1 1 d . . .
H62A H 0.8666 0.2364 0.3059 0.130 Uiso 1 1 calc R . .
H62B H 0.9303 0.1904 0.2848 0.130 Uiso 1 1 calc R . .
H62C H 0.8427 0.1635 0.2912 0.130 Uiso 1 1 calc R . .
C63 C 0.8664(5) 0.2513(4) 0.1602(5) 0.060(2) Uani 1 1 d . . .
H63A H 0.8357 0.2477 0.1047 0.091 Uiso 1 1 calc R . .
H63B H 0.9277 0.2366 0.1760 0.091 Uiso 1 1 calc R . .
H63C H 0.8665 0.2952 0.1753 0.091 Uiso 1 1 calc R . .
C64 C 0.4942(4) 0.1943(3) 0.0332(4) 0.0389(15) Uani 1 1 d . . .
H64 H 0.4395 0.2203 0.0203 0.047 Uiso 1 1 calc R . .
C65 C 0.4746(5) 0.1310(3) 0.0619(4) 0.0422(16) Uani 1 1 d . . .
C66 C 0.3990(6) 0.1226(4) 0.0738(6) 0.063(2) Uani 1 1 d . . .
H66 H 0.3605 0.1573 0.0677 0.076 Uiso 1 1 calc R . .
C67 C 0.3765(7) 0.0640(5) 0.0948(6) 0.075(3) Uani 1 1 d . . .
H67 H 0.3224 0.0585 0.1009 0.090 Uiso 1 1 calc R . .
C68 C 0.4339(8) 0.0157(5) 0.1063(5) 0.074(3) Uani 1 1 d . . .
H68 H 0.4209 -0.0239 0.1222 0.088 Uiso 1 1 calc R . .
C69 C 0.5089(7) 0.0234(4) 0.0955(6) 0.074(3) Uani 1 1 d . . .
H69 H 0.5488 -0.0108 0.1041 0.088 Uiso 1 1 calc R . .
C70 C 0.5288(6) 0.0797(4) 0.0721(5) 0.056(2) Uani 1 1 d . . .
H70 H 0.5812 0.0836 0.0627 0.067 Uiso 1 1 calc R . .
C71 C 0.5055(5) 0.1847(3) -0.0416(4) 0.0411(16) Uani 1 1 d . . .
C72 C 0.4435(5) 0.1477(3) -0.0983(4) 0.0457(17) Uani 1 1 d . . .
H72 H 0.3955 0.1301 -0.0893 0.055 Uiso 1 1 calc R . .
C73 C 0.4496(5) 0.1364(4) -0.1657(5) 0.0497(18) Uani 1 1 d . . .
H73 H 0.4058 0.1115 -0.2032 0.060 Uiso 1 1 calc R . .
C74 C 0.5194(6) 0.1607(4) -0.1803(5) 0.055(2) Uani 1 1 d . . .
H74 H 0.5241 0.1524 -0.2274 0.066 Uiso 1 1 calc R . .
C75 C 0.5818(5) 0.1972(4) -0.1258(5) 0.055(2) Uani 1 1 d . . .
H75 H 0.6303 0.2135 -0.1351 0.066 Uiso 1 1 calc R . .
C76 C 0.5749(5) 0.2103(4) -0.0575(4) 0.0477(17) Uani 1 1 d . . .
H76 H 0.6173 0.2369 -0.0213 0.057 Uiso 1 1 calc R . .

loop_
_atom_site_aniso_label
_atom_site_aniso_U_11
_atom_site_aniso_U_22
_atom_site_aniso_U_33
_atom_site_aniso_U_23
_atom_site_aniso_U_13
_atom_site_aniso_U_12
Yb1 0.03230(15) 0.05128(19) 0.03730(17) 0.00422(16) 0.01430(11) 0.00351(15)
Si1 0.0328(9) 0.0314(10) 0.0377(9) -0.0042(7) 0.0131(7) -0.0016(7)
N1 0.029(3) 0.034(3) 0.034(3) -0.004(2) 0.014(2) 0.000(2)
C1 0.038(3) 0.041(4) 0.053(4) 0.002(3) 0.019(3) -0.003(3)
Si2 0.0306(9) 0.0386(10) 0.0379(10) -0.0007(8) 0.0125(8) 0.0002(7)
N2 0.025(2) 0.038(3) 0.038(3) -0.001(2) 0.015(2) -0.001(2)
C2 0.043(4) 0.051(5) 0.049(4) 0.004(3) 0.018(3) 0.003(3)
C3 0.051(4) 0.051(4) 0.038(4) -0.012(3) 0.012(3) 0.000(3)
C4 0.028(3) 0.041(4) 0.043(4) -0.011(3) 0.015(3) -0.007(3)
C5 0.042(4) 0.037(4) 0.047(4) -0.009(3) 0.025(3) -0.006(3)
C6 0.058(5) 0.049(5) 0.066(5) -0.026(4) 0.037(4) -0.016(4)
C7 0.052(4) 0.075(6) 0.039(4) -0.019(4) 0.021(4) -0.019(4)
C8 0.043(4) 0.066(5) 0.040(4) -0.011(4) 0.020(3) -0.008(4)
C9 0.033(3) 0.047(4) 0.043(4) -0.006(3) 0.017(3) -0.002(3)
C10 0.037(4) 0.048(4) 0.043(4) 0.001(3) 0.015(3) 0.003(3)
C11 0.043(4) 0.044(4) 0.037(3) 0.017(3) 0.018(3) 0.007(3)
C12 0.040(4) 0.070(5) 0.038(4) 0.007(4) 0.013(3) 0.002(4)
C13 0.039(4) 0.080(6) 0.053(5) 0.019(5) 0.009(4) 0.014(4)
C14 0.046(5) 0.070(6) 0.064(5) 0.026(5) 0.026(4) 0.016(4)
C15 0.060(5) 0.055(5) 0.051(5) 0.010(4) 0.029(4) 0.023(4)
C16 0.046(4) 0.044(4) 0.057(5) 0.006(4) 0.022(4) 0.002(3)
C17 0.079(6) 0.040(4) 0.062(5) 0.001(4) 0.050(5) 0.002(4)
C18 0.102(8) 0.069(6) 0.053(5) 0.012(5) 0.042(5) 0.020(5)
C19 0.144(11) 0.075(7) 0.077(7) 0.027(6) 0.069(8) 0.038(7)
C20 0.118(6) 0.093(6) 0.095(6) 0.009(5) 0.071(5) 0.013(5)
C21 0.095(6) 0.097(6) 0.112(6) 0.000(5) 0.072(5) -0.001(5)
C22 0.077(6) 0.058(5) 0.098(7) 0.015(5) 0.061(6) 0.013(5)
C23 0.098(8) 0.107(9) 0.063(6) -0.044(6) 0.044(6) -0.031(7)
C24 0.114(9) 0.149(12) 0.062(6) -0.007(7) 0.059(7) 0.018(8)
C25 0.150(17) 0.13(2) 0.051(10) -0.038(11) 0.025(10) -0.039(13)
C26 0.046(4) 0.032(4) 0.055(4) -0.012(3) 0.028(3) -0.005(3)
C27 0.054(4) 0.031(4) 0.053(4) -0.007(3) 0.028(4) -0.005(3)
C28 0.046(4) 0.049(4) 0.048(4) -0.002(3) 0.020(3) -0.004(3)
C29 0.052(5) 0.057(5) 0.059(5) 0.000(4) 0.025(4) -0.005(4)
C30 0.048(4) 0.046(5) 0.064(5) -0.001(4) 0.017(4) -0.001(4)
C31 0.067(5) 0.047(5) 0.070(6) 0.013(4) 0.028(5) 0.003(4)
C32 0.062(5) 0.045(5) 0.077(6) 0.004(4) 0.039(5) -0.001(4)
C33 0.051(4) 0.037(4) 0.082(6) -0.015(4) 0.037(4) -0.009(3)
C34 0.052(5) 0.039(4) 0.090(6) -0.015(4) 0.037(5) -0.008(3)
C35 0.066(6) 0.047(5) 0.124(9) -0.032(6) 0.040(6) -0.009(4)
C36 0.069(6) 0.050(6) 0.185(13) -0.028(7) 0.059(8) -0.025(5)
C37 0.073(5) 0.074(5) 0.119(6) -0.009(5) 0.052(5) -0.004(4)
C38 0.078(6) 0.041(5) 0.128(9) -0.011(5) 0.069(7) -0.013(4)
C39 0.053(5) 0.051(5) 0.057(5) -0.001(4) 0.017(4) 0.008(4)
C40 0.043(4) 0.054(5) 0.050(4) 0.007(4) 0.018(3) -0.005(3)
C41 0.039(4) 0.059(5) 0.041(4) -0.002(3) 0.006(3) -0.009(3)
C42 0.033(3) 0.040(4) 0.037(3) 0.005(3) 0.012(3) -0.002(3)
C43 0.034(3) 0.040(4) 0.043(4) 0.008(3) 0.018(3) 0.002(3)
C44 0.041(4) 0.041(4) 0.068(5) 0.015(4) 0.023(4) 0.013(3)
C45 0.038(4) 0.044(4) 0.066(5) 0.018(4) 0.015(4) 0.003(3)
C46 0.035(3) 0.054(5) 0.055(4) 0.018(4) 0.007(3) -0.003(4)
C47 0.033(3) 0.043(4) 0.045(4) 0.002(3) 0.010(3) -0.004(3)
C48 0.030(3) 0.053(4) 0.047(4) 0.004(3) 0.005(3) 0.000(3)
C49 0.032(3) 0.061(5) 0.052(4) -0.005(4) 0.011(3) -0.011(3)
C50 0.042(4) 0.111(8) 0.052(5) 0.006(5) 0.017(4) -0.015(5)
C51 0.058(6) 0.138(11) 0.056(6) 0.005(6) 0.013(5) -0.019(6)
C52 0.081(7) 0.106(9) 0.066(6) -0.018(6) 0.035(6) -0.027(6)
C53 0.047(5) 0.110(8) 0.082(7) -0.039(6) 0.035(5) -0.030(5)
C54 0.035(4) 0.083(7) 0.068(6) -0.028(5) 0.012(4) -0.015(4)
C55 0.041(4) 0.045(4) 0.048(4) 0.001(3) 0.006(3) -0.008(3)
C56 0.083(7) 0.070(6) 0.068(6) -0.017(5) 0.029(5) -0.030(5)
C57 0.109(9) 0.071(7) 0.082(7) -0.029(6) 0.030(7) -0.042(7)
C58 0.070(6) 0.053(5) 0.092(7) -0.003(5) 0.026(6) -0.027(5)
C59 0.064(5) 0.073(6) 0.063(6) 0.007(5) 0.025(5) -0.015(5)
C60 0.050(4) 0.057(5) 0.047(4) 0.000(4) 0.011(4) -0.014(4)
C61 0.040(4) 0.060(5) 0.088(6) 0.029(5) 0.015(4) 0.010(4)
C62 0.078(7) 0.098(8) 0.092(8) 0.033(7) 0.043(6) 0.038(6)
C63 0.041(4) 0.075(6) 0.065(5) 0.004(5) 0.021(4) 0.012(4)
C64 0.032(3) 0.035(4) 0.050(4) 0.001(3) 0.017(3) 0.000(3)
C65 0.041(4) 0.049(4) 0.039(4) 0.002(3) 0.020(3) -0.005(3)
C66 0.062(5) 0.050(5) 0.088(7) -0.012(5) 0.041(5) -0.014(4)
C67 0.071(6) 0.085(7) 0.087(7) -0.017(6) 0.049(6) -0.035(6)
C68 0.103(8) 0.058(6) 0.062(6) 0.007(5) 0.035(6) -0.022(6)
C69 0.089(7) 0.048(5) 0.074(6) 0.009(5) 0.023(6) -0.015(5)
C70 0.061(5) 0.040(4) 0.068(5) 0.011(4) 0.028(4) 0.007(4)
C71 0.044(4) 0.032(3) 0.053(4) 0.010(3) 0.026(3) 0.009(3)
C72 0.044(4) 0.043(4) 0.052(4) 0.005(3) 0.020(3) 0.005(3)
C73 0.055(4) 0.044(4) 0.051(4) 0.000(3) 0.022(4) 0.007(3)
C74 0.068(5) 0.053(5) 0.057(5) 0.004(4) 0.037(4) 0.013(4)
C75 0.056(5) 0.058(5) 0.064(5) 0.008(4) 0.040(4) 0.007(4)
C76 0.042(4) 0.046(4) 0.059(4) 0.003(4) 0.025(3) 0.001(3)

loop_
_atom_type_symbol
_atom_type_description
_atom_type_scat_dispersion_real
_atom_type_scat_dispersion_imag
_atom_type_scat_source
C C 0.0033 0.0016 'International Tables Vol C Tables 4.2.6.8 and 6.1.1.4'
H H 0.0000 0.0000 'International Tables Vol C Tables 4.2.6.8 and 6.1.1.4'
N N 0.0061 0.0033 'International Tables Vol C Tables 4.2.6.8 and 6.1.1.4'
Si Si 0.0817 0.0704 'International Tables Vol C Tables 4.2.6.8 and 6.1.1.4'
Yb Yb -0.3850 5.5486 'International Tables Vol C Tables 4.2.6.8 and 6.1.1.4'

loop_
_geom_angle_atom_site_label_1
_geom_angle_atom_site_label_2
_geom_angle_atom_site_label_3
_geom_angle
N2 Yb1 N1 116.45(18)
N2 Yb1 C11 153.9(2)
N1 Yb1 C11 76.38(19)
N2 Yb1 C54 96.4(2)
N1 Yb1 C54 95.0(2)
C11 Yb1 C54 105.4(3)
N2 Yb1 C12 150.88(19)
N1 Yb1 C12 92.7(2)
C11 Yb1 C12 28.7(2)
C54 Yb1 C12 80.6(3)
N2 Yb1 C16 125.6(2)
N1 Yb1 C16 89.8(2)
C11 Yb1 C16 28.5(2)
C54 Yb1 C16 129.8(3)
C12 Yb1 C16 49.2(2)
N2 Yb1 C42 28.13(17)
N1 Yb1 C42 144.58(18)
C11 Yb1 C42 134.72(19)
C54 Yb1 C42 91.7(2)
C12 Yb1 C42 122.8(2)
C16 Yb1 C42 112.0(2)
N2 Yb1 C13 123.6(2)
N1 Yb1 C13 119.9(2)
C11 Yb1 C13 49.4(2)
C54 Yb1 C13 79.1(3)
C12 Yb1 C13 27.3(2)
C16 Yb1 C13 55.9(2)
C42 Yb1 C13 95.5(2)
N2 Yb1 C15 105.87(19)
N1 Yb1 C15 117.0(2)
C11 Yb1 C15 49.5(2)
C54 Yb1 C15 125.0(3)
C12 Yb1 C15 56.1(2)
C16 Yb1 C15 27.4(2)
C42 Yb1 C15 86.26(19)
C13 Yb1 C15 46.6(3)
N2 Yb1 C14 105.2(2)
N1 Yb1 C14 133.7(2)
C11 Yb1 C14 57.5(2)
C54 Yb1 C14 99.7(3)
C12 Yb1 C14 47.9(2)
C16 Yb1 C14 47.9(2)
C42 Yb1 C14 78.7(2)
C13 Yb1 C14 26.2(2)
C15 Yb1 C14 26.3(2)
N2 Yb1 C49 81.53(19)
N1 Yb1 C49 120.67(19)
C11 Yb1 C49 112.5(2)
C54 Yb1 C49 25.9(2)
C12 Yb1 C49 83.9(2)
C16 Yb1 C49 126.5(2)
C42 Yb1 C49 68.87(19)
C13 Yb1 C49 70.6(2)
C15 Yb1 C49 109.4(2)
C14 Yb1 C49 83.2(2)
N2 Yb1 C4 134.95(18)
N1 Yb1 C4 23.97(17)
C11 Yb1 C4 65.21(19)
C54 Yb1 C4 78.3(2)
C12 Yb1 C4 73.2(2)
C16 Yb1 C4 87.5(2)
C42 Yb1 C4 159.95(18)
C13 Yb1 C4 99.6(2)
C15 Yb1 C4 113.73(19)
C14 Yb1 C4 119.8(2)
C49 Yb1 C4 103.82(18)
N1 Si1 C2 118.0(3)
N1 Si1 C3 105.8(3)
C2 Si1 C3 105.1(4)
N1 Si1 C1 112.5(3)
C2 Si1 C1 105.1(3)
C3 Si1 C1 110.0(4)
N1 Si1 Yb1 34.05(17)
C2 Si1 Yb1 114.9(2)
C3 Si1 Yb1 74.4(2)
C1 Si1 Yb1 137.1(2)
C4 N1 Si1 122.8(4)
C4 N1 Yb1 113.9(4)
Si1 N1 Yb1 121.9(3)
Si1 C1 H1A 109.5
Si1 C1 H1B 109.5
H1A C1 H1B 109.5
Si1 C1 H1C 109.5
H1A C1 H1C 109.5
H1B C1 H1C 109.5
N2 Si2 C40 112.0(3)
N2 Si2 C41 113.2(3)
C40 Si2 C41 107.2(4)
N2 Si2 C39 109.9(3)
C40 Si2 C39 107.9(4)
C41 Si2 C39 106.3(4)
C42 N2 Si2 122.2(4)
C42 N2 Yb1 100.8(4)
Si2 N2 Yb1 135.5(3)
Si1 C2 H2A 109.5
Si1 C2 H2B 109.5
H2A C2 H2B 109.5
Si1 C2 H2C 109.5
H2A C2 H2C 109.5
H2B C2 H2C 109.5
Si1 C3 H3A 109.5
Si1 C3 H3B 109.5
H3A C3 H3B 109.5
Si1 C3 H3C 109.5
H3A C3 H3C 109.5
H3B C3 H3C 109.5
N1 C4 C5 122.8(6)
N1 C4 C9 120.4(6)
C5 C4 C9 116.8(6)
N1 C4 Yb1 42.2(3)
C5 C4 Yb1 125.7(4)
C9 C4 Yb1 99.2(4)
C6 C5 C4 118.6(7)
C6 C5 C26 120.4(6)
C4 C5 C26 121.0(6)
C7 C6 C5 124.6(7)
C7 C6 H6 117.7
C5 C6 H6 117.7
C6 C7 C8 116.8(7)
C6 C7 C23 121.5(9)
C8 C7 C23 121.8(9)
C7 C8 C9 122.3(8)
C7 C8 H8 118.8
C9 C8 H8 118.8
C8 C9 C4 120.8(7)
C8 C9 C10 120.5(7)
C4 C9 C10 118.7(6)
C11 C10 C9 112.2(6)
C11 C10 C17 109.9(6)
C9 C10 C17 113.1(6)
C11 C10 H10 107.1
C9 C10 H10 107.1
C17 C10 H10 107.1
C16 C11 C12 117.7(7)
C16 C11 C10 120.9(6)
C12 C11 C10 121.4(7)
C16 C11 Yb1 80.2(4)
C12 C11 Yb1 78.7(4)
C10 C11 Yb1 110.4(4)
C13 C12 C11 120.8(8)
C13 C12 Yb1 81.7(5)
C11 C12 Yb1 72.6(4)
C13 C12 H12 119.6
C11 C12 H12 119.6
Yb1 C12 H12 116.7
C14 C13 C12 121.3(8)
C14 C13 Yb1 79.3(5)
C12 C13 Yb1 71.0(4)
C14 C13 H13 119.4
C12 C13 H13 119.4
Yb1 C13 H13 121.4
C13 C14 C15 119.1(8)
C13 C14 Yb1 74.5(5)
C15 C14 Yb1 75.3(4)
C13 C14 H14 120.4
C15 C14 H14 120.4
Yb1 C14 H14 121.0
C14 C15 C16 120.5(8)
C14 C15 Yb1 78.4(5)
C16 C15 Yb1 71.6(4)
C14 C15 H15 119.7
C16 C15 H15 119.7
Yb1 C15 H15 121.3
C11 C16 C15 120.4(7)
C11 C16 Yb1 71.3(4)
C15 C16 Yb1 81.0(5)
C11 C16 H16 119.8
C15 C16 H16 119.8
Yb1 C16 H16 118.7
C22 C17 C18 119.5(8)
C22 C17 C10 116.8(8)
C18 C17 C10 123.6(8)
C17 C18 C19 119.9(11)
C17 C18 H18 120.1
C19 C18 H18 120.1
C20 C19 C18 119.6(12)
C20 C19 H19 120.2
C18 C19 H19 120.2
C19 C20 C21 123.1(12)
C19 C20 H20 118.4
C21 C20 H20 118.4
C20 C21 C22 118.2(11)
C20 C21 H21 120.9
C22 C21 H21 120.9
C17 C22 C21 119.6(10)
C17 C22 H22 120.2
C21 C22 H22 120.2
C24 C23 C25 129.7(12)
C24 C23 C25A 125(2)
C25 C23 C25A 39.4(19)
C24 C23 C7 113.2(8)
C25 C23 C7 110.8(9)
C25A C23 C7 119(2)
C24 C23 H23 98.3
C25 C23 H23 98.3
C25A C23 H23 59.2
C7 C23 H23 98.3
C23 C24 H24A 109.5
C23 C24 H24B 109.5
H24A C24 H24B 109.5
C23 C24 H24C 109.5
H24A C24 H24C 109.5
H24B C24 H24C 109.5
C23 C25 H25A 109.5
C23 C25 H25B 109.5
C23 C25 H25C 109.5
C23 C25A H25D 109.5
C23 C25A H25E 109.5
H25D C25A H25E 109.5
C23 C25A H25F 109.5
H25D C25A H25F 109.5
H25E C25A H25F 109.5
C33 C26 C27 110.5(6)
C33 C26 C5 112.8(6)
C27 C26 C5 113.4(6)
C33 C26 H26 106.5
C27 C26 H26 106.5
C5 C26 H26 106.5
C28 C27 C32 116.9(7)
C28 C27 C26 124.8(7)
C32 C27 C26 118.3(7)
C27 C28 C29 121.6(8)
C27 C28 H28 119.2
C29 C28 H28 119.2
C30 C29 C28 119.9(8)
C30 C29 H29 120.1
C28 C29 H29 120.1
C31 C30 C29 119.4(8)
C31 C30 H30 120.3
C29 C30 H30 120.3
C30 C31 C32 120.9(8)
C30 C31 H31 119.5
C32 C31 H31 119.5
C31 C32 C27 121.3(8)
C31 C32 H32 119.3
C27 C32 H32 119.3
C34 C33 C38 118.8(7)
C34 C33 C26 122.5(7)
C38 C33 C26 118.7(7)
C33 C34 C35 119.6(8)
C33 C34 H34 120.2
C35 C34 H34 120.2
C36 C35 C34 121.3(9)
C36 C35 H35 119.3
C34 C35 H35 119.3
C35 C36 C37 119.4(9)
C35 C36 H36 120.3
C37 C36 H36 120.3
C36 C37 C38 119.7(9)
C36 C37 H37 120.2
C38 C37 H37 120.2
C33 C38 C37 121.0(9)
C33 C38 H38 119.5
C37 C38 H38 119.5
Si2 C39 H39A 109.5
Si2 C39 H39B 109.5
H39A C39 H39B 109.5
Si2 C39 H39C 109.5
H39A C39 H39C 109.5
H39B C39 H39C 109.5
Si2 C40 H40A 109.5
Si2 C40 H40B 109.5
H40A C40 H40B 109.5
Si2 C40 H40C 109.5
H40A C40 H40C 109.5
H40B C40 H40C 109.5
Si2 C41 H41A 109.5
Si2 C41 H41B 109.5
H41A C41 H41B 109.5
Si2 C41 H41C 109.5
H41A C41 H41C 109.5
H41B C41 H41C 109.5
N2 C42 C43 122.5(6)
N2 C42 C47 120.2(6)
C43 C42 C47 117.2(6)
N2 C42 Yb1 51.0(3)
C43 C42 Yb1 121.4(4)
C47 C42 Yb1 96.1(4)
C44 C43 C42 120.1(7)
C44 C43 C64 119.3(7)
C42 C43 C64 120.6(6)
C45 C44 C43 123.4(8)
C45 C44 H44 118.3
C43 C44 H44 118.3
C46 C45 C44 116.7(7)
C46 C45 C61 121.9(8)
C44 C45 C61 121.0(8)
C45 C46 C47 123.5(7)
C45 C46 H46 118.3
C47 C46 H46 118.3
C46 C47 C42 119.1(7)
C46 C47 C48 121.0(6)
C42 C47 C48 119.9(6)
C49 C48 C47 111.7(6)
C49 C48 C55 110.4(6)
C47 C48 C55 115.4(6)
C49 C48 H48 106.2
C47 C48 H48 106.2
C55 C48 H48 106.2
C50 C49 C54 116.8(8)
C50 C49 C48 121.9(7)
C54 C49 C48 121.0(7)
C50 C49 Yb1 124.3(6)
C54 C49 Yb1 62.5(4)
C48 C49 Yb1 88.5(4)
C51 C50 C49 121.8(9)
C51 C50 H50 119.1
C49 C50 H50 119.1
C52 C51 C50 120.3(10)
C52 C51 H51 119.9
C50 C51 H51 119.9
C53 C52 C51 119.5(9)
C53 C52 H52 120.2
C51 C52 H52 120.2
C52 C53 C54 119.9(9)
C52 C53 H53 120.1
C54 C53 H53 120.1
C53 C54 C49 121.7(9)
C53 C54 Yb1 110.1(6)
C49 C54 Yb1 91.6(5)
C53 C54 H54 119.1
C49 C54 H54 119.1
Yb1 C54 H54 67.6
C60 C55 C56 119.2(8)
C60 C55 C48 120.2(7)
C56 C55 C48 120.5(8)
C55 C56 C57 120.0(10)
C55 C56 H56 120.0
C57 C56 H56 120.0
C58 C57 C56 121.1(10)
C58 C57 H57 119.5
C56 C57 H57 119.5
C57 C58 C59 119.4(9)
C57 C58 H58 120.3
C59 C58 H58 120.3
C58 C59 C60 120.2(9)
C58 C59 H59 119.9
C60 C59 H59 119.9
C55 C60 C59 120.1(8)
C55 C60 H60 119.9
C59 C60 H60 119.9
C62 C61 C63 115.5(8)
C62 C61 C45 115.8(9)
C63 C61 C45 109.7(7)
C62 C61 H61 104.9
C63 C61 H61 104.9
C45 C61 H61 104.9
C61 C62 H62A 109.5
C61 C62 H62B 109.5
H62A C62 H62B 109.5
C61 C62 H62C 109.5
H62A C62 H62C 109.5
H62B C62 H62C 109.5
C61 C63 H63A 109.5
C61 C63 H63B 109.5
H63A C63 H63B 109.5
C61 C63 H63C 109.5
H63A C63 H63C 109.5
H63B C63 H63C 109.5
C71 C64 C43 115.7(5)
C71 C64 C65 109.7(6)
C43 C64 C65 112.4(6)
C71 C64 H64 106.1
C43 C64 H64 106.1
C65 C64 H64 106.1
C66 C65 C70 117.1(7)
C66 C65 C64 120.6(7)
C70 C65 C64 122.2(6)
C65 C66 C67 121.8(9)
C65 C66 H66 119.1
C67 C66 H66 119.1
C68 C67 C66 118.4(9)
C68 C67 H67 120.8
C66 C67 H67 120.8
C69 C68 C67 120.4(9)
C69 C68 H68 119.8
C67 C68 H68 119.8
C68 C69 C70 120.9(10)
C68 C69 H69 119.6
C70 C69 H69 119.6
C69 C70 C65 121.3(9)
C69 C70 H70 119.3
C65 C70 H70 119.3
C72 C71 C76 117.1(7)
C72 C71 C64 118.6(6)
C76 C71 C64 124.3(7)
C73 C72 C71 122.0(7)
C73 C72 H72 119.0
C71 C72 H72 119.0
C72 C73 C74 120.5(8)
C72 C73 H73 119.8
C74 C73 H73 119.8
C75 C74 C73 119.1(7)
C75 C74 H74 120.4
C73 C74 H74 120.4
C74 C75 C76 120.8(7)
C74 C75 H75 119.6
C76 C75 H75 119.6
C75 C76 C71 120.4(8)
C75 C76 H76 119.8
C71 C76 H76 119.8

loop_
_geom_bond_atom_site_label_1
_geom_bond_atom_site_label_2
_geom_bond_distance
Yb1 N2 2.330(5)
Yb1 N1 2.338(5)
Yb1 C11 2.783(6)
Yb1 C54 2.823(8)
Yb1 C12 2.861(7)
Yb1 C16 2.895(8)
Yb1 C42 2.943(6)
Yb1 C13 2.993(8)
Yb1 C15 3.014(8)
Yb1 C14 3.053(8)
Yb1 C49 3.180(7)
Yb1 C4 3.186(6)
Si1 N1 1.705(5)
Si1 C2 1.867(8)
Si1 C3 1.870(7)
Si1 C1 1.876(7)
N1 C4 1.415(8)
C1 H1A 0.9800
C1 H1B 0.9800
C1 H1C 0.9800
Si2 N2 1.709(6)
Si2 C40 1.868(7)
Si2 C41 1.871(7)
Si2 C39 1.873(8)
N2 C42 1.413(8)
C2 H2A 0.9800
C2 H2B 0.9800
C2 H2C 0.9800
C3 H3A 0.9800
C3 H3B 0.9800
C3 H3C 0.9800
C4 C5 1.422(9)
C4 C9 1.434(10)
C5 C6 1.394(10)
C5 C26 1.528(10)
C6 C7 1.371(12)
C6 H6 0.9500
C7 C8 1.377(12)
C7 C23 1.525(10)
C8 C9 1.383(10)
C8 H8 0.9500
C9 C10 1.533(10)
C10 C11 1.526(9)
C10 C17 1.534(10)
C10 H10 1.0000
C11 C16 1.400(10)
C11 C12 1.401(10)
C12 C13 1.386(11)
C12 H12 0.9500
C13 C14 1.373(13)
C13 H13 0.9500
C14 C15 1.380(12)
C14 H14 0.9500
C15 C16 1.407(10)
C15 H15 0.9500
C16 H16 0.9500
C17 C22 1.376(12)
C17 C18 1.382(13)
C18 C19 1.402(13)
C18 H18 0.9500
C19 C20 1.331(17)
C19 H19 0.9500
C20 C21 1.348(16)
C20 H20 0.9500
C21 C22 1.433(14)
C21 H21 0.9500
C22 H22 0.9500
C23 C24 1.447(12)
C23 C25 1.472(14)
C23 C25A 1.493(19)
C23 H23 1.0000
C24 H24A 0.9800
C24 H24B 0.9800
C24 H24C 0.9800
C25 H25A 0.9800
C25 H25B 0.9800
C25 H25C 0.9800
C25A H25D 0.9800
C25A H25E 0.9800
C25A H25F 0.9800
C26 C33 1.521(10)
C26 C27 1.526(10)
C26 H26 1.0000
C27 C28 1.370(10)
C27 C32 1.409(11)
C28 C29 1.398(11)
C28 H28 0.9500
C29 C30 1.374(11)
C29 H29 0.9500
C30 C31 1.363(11)
C30 H30 0.9500
C31 C32 1.366(12)
C31 H31 0.9500
C32 H32 0.9500
C33 C34 1.389(11)
C33 C38 1.390(11)
C34 C35 1.396(11)
C34 H34 0.9500
C35 C36 1.373(14)
C35 H35 0.9500
C36 C37 1.386(15)
C36 H36 0.9500
C37 C38 1.393(13)
C37 H37 0.9500
C38 H38 0.9500
C39 H39A 0.9800
C39 H39B 0.9800
C39 H39C 0.9800
C40 H40A 0.9800
C40 H40B 0.9800
C40 H40C 0.9800
C41 H41A 0.9800
C41 H41B 0.9800
C41 H41C 0.9800
C42 C43 1.416(10)
C42 C47 1.428(9)
C43 C44 1.395(9)
C43 C64 1.531(10)
C44 C45 1.375(11)
C44 H44 0.9500
C45 C46 1.374(12)
C45 C61 1.516(10)
C46 C47 1.408(10)
C46 H46 0.9500
C47 C48 1.529(11)
C48 C49 1.516(11)
C48 C55 1.544(10)
C48 H48 1.0000
C49 C50 1.381(11)
C49 C54 1.389(11)
C50 C51 1.379(13)
C50 H50 0.9500
C51 C52 1.376(14)
C51 H51 0.9500
C52 C53 1.366(14)
C52 H52 0.9500
C53 C54 1.388(13)
C53 H53 0.9500
C54 H54 0.9500
C55 C60 1.351(11)
C55 C56 1.365(12)
C56 C57 1.382(13)
C56 H56 0.9500
C57 C58 1.347(14)
C57 H57 0.9500
C58 C59 1.348(13)
C58 H58 0.9500
C59 C60 1.405(11)
C59 H59 0.9500
C60 H60 0.9500
C61 C62 1.413(13)
C61 C63 1.495(12)
C61 H61 1.0000
C62 H62A 0.9800
C62 H62B 0.9800
C62 H62C 0.9800
C63 H63A 0.9800
C63 H63B 0.9800
C63 H63C 0.9800
C64 C71 1.528(10)
C64 C65 1.539(9)
C64 H64 1.0000
C65 C66 1.361(10)
C65 C70 1.374(10)
C66 C67 1.407(13)
C66 H66 0.9500
C67 C68 1.355(14)
C67 H67 0.9500
C68 C69 1.340(14)
C68 H68 0.9500
C69 C70 1.367(11)
C69 H69 0.9500
C70 H70 0.9500
C71 C72 1.399(10)
C71 C76 1.403(10)
C72 C73 1.354(10)
C72 H72 0.9500
C73 C74 1.385(11)
C73 H73 0.9500
C74 C75 1.376(12)
C74 H74 0.9500
C75 C76 1.384(11)
C75 H75 0.9500
C76 H76 0.9500

loop_
_geom_torsion_atom_site_label_1
_geom_torsion_atom_site_label_2
_geom_torsion_atom_site_label_3
_geom_torsion_atom_site_label_4
_geom_torsion
N2 Yb1 Si1 N1 -137.7(3)
C11 Yb1 Si1 N1 68.3(4)
C54 Yb1 Si1 N1 -36.2(4)
C12 Yb1 Si1 N1 51.8(4)
C16 Yb1 Si1 N1 96.8(4)
C42 Yb1 Si1 N1 -148.3(4)
C13 Yb1 Si1 N1 63.0(4)
C15 Yb1 Si1 N1 111.5(4)
C14 Yb1 Si1 N1 100.0(4)
C49 Yb1 Si1 N1 -50.0(4)
C4 Yb1 Si1 N1 7.2(4)
N2 Yb1 Si1 C2 -34.0(3)
N1 Yb1 Si1 C2 103.7(4)
C11 Yb1 Si1 C2 172.0(3)
C54 Yb1 Si1 C2 67.6(4)
C12 Yb1 Si1 C2 155.5(3)
C16 Yb1 Si1 C2 -159.5(3)
C42 Yb1 Si1 C2 -44.5(3)
C13 Yb1 Si1 C2 166.8(4)
C15 Yb1 Si1 C2 -144.8(3)
C14 Yb1 Si1 C2 -156.3(4)
C49 Yb1 Si1 C2 53.7(4)
C4 Yb1 Si1 C2 111.0(3)
N2 Yb1 Si1 C3 65.7(3)
N1 Yb1 Si1 C3 -156.6(4)
C11 Yb1 Si1 C3 -88.3(3)
C54 Yb1 Si1 C3 167.2(3)
C12 Yb1 Si1 C3 -104.8(3)
C16 Yb1 Si1 C3 -59.9(3)
C42 Yb1 Si1 C3 55.1(3)
C13 Yb1 Si1 C3 -93.6(4)
C15 Yb1 Si1 C3 -45.1(3)
C14 Yb1 Si1 C3 -56.6(4)
C49 Yb1 Si1 C3 153.4(3)
C4 Yb1 Si1 C3 -149.4(3)
N2 Yb1 Si1 C1 168.5(4)
N1 Yb1 Si1 C1 -53.8(5)
C11 Yb1 Si1 C1 14.5(4)
C54 Yb1 Si1 C1 -89.9(4)
C12 Yb1 Si1 C1 -2.0(4)
C16 Yb1 Si1 C1 43.0(4)
C42 Yb1 Si1 C1 158.0(4)
C13 Yb1 Si1 C1 9.3(5)
C15 Yb1 Si1 C1 57.7(4)
C14 Yb1 Si1 C1 46.2(4)
C49 Yb1 Si1 C1 -103.8(4)
C4 Yb1 Si1 C1 -46.5(4)
C2 Si1 N1 C4 100.7(6)
C3 Si1 N1 C4 -142.1(5)
C1 Si1 N1 C4 -22.0(6)
Yb1 Si1 N1 C4 -165.5(7)
C2 Si1 N1 Yb1 -93.7(4)
C3 Si1 N1 Yb1 23.4(4)
C1 Si1 N1 Yb1 143.6(3)
N2 Yb1 N1 C4 -145.4(4)
C11 Yb1 N1 C4 58.9(4)
C54 Yb1 N1 C4 -45.7(5)
C12 Yb1 N1 C4 35.1(5)
C16 Yb1 N1 C4 84.2(5)
C42 Yb1 N1 C4 -145.8(4)
C13 Yb1 N1 C4 34.6(5)
C15 Yb1 N1 C4 88.0(5)
C14 Yb1 N1 C4 62.8(5)
C49 Yb1 N1 C4 -49.4(5)
N2 Yb1 N1 Si1 47.9(4)
C11 Yb1 N1 Si1 -107.9(3)
C54 Yb1 N1 Si1 147.5(4)
C12 Yb1 N1 Si1 -131.7(3)
C16 Yb1 N1 Si1 -82.5(3)
C42 Yb1 N1 Si1 47.5(5)
C13 Yb1 N1 Si1 -132.1(3)
C15 Yb1 N1 Si1 -78.8(4)
C14 Yb1 N1 Si1 -103.9(4)
C49 Yb1 N1 Si1 143.8(3)
C4 Yb1 N1 Si1 -166.7(7)
C40 Si2 N2 C42 -5.2(6)
C41 Si2 N2 C42 116.2(5)
C39 Si2 N2 C42 -125.1(5)
C40 Si2 N2 Yb1 157.9(4)
C41 Si2 N2 Yb1 -80.7(5)
C39 Si2 N2 Yb1 38.0(5)
N1 Yb1 N2 C42 -179.5(4)
C11 Yb1 N2 C42 -64.8(6)
C54 Yb1 N2 C42 81.7(4)
C12 Yb1 N2 C42 -0.5(6)
C16 Yb1 N2 C42 -68.9(4)
C13 Yb1 N2 C42 0.5(5)
C15 Yb1 N2 C42 -47.5(4)
C14 Yb1 N2 C42 -20.2(4)
C49 Yb1 N2 C42 60.4(4)
C4 Yb1 N2 C42 161.5(3)
N1 Yb1 N2 Si2 15.0(5)
C11 Yb1 N2 Si2 129.7(4)
C54 Yb1 N2 Si2 -83.8(4)
C12 Yb1 N2 Si2 -165.9(4)
C16 Yb1 N2 Si2 125.6(4)
C42 Yb1 N2 Si2 -165.5(7)
C13 Yb1 N2 Si2 -165.0(4)
C15 Yb1 N2 Si2 147.0(4)
C14 Yb1 N2 Si2 174.3(4)
C49 Yb1 N2 Si2 -105.1(4)
C4 Yb1 N2 Si2 -4.0(5)
Si1 N1 C4 C5 -84.6(7)
Yb1 N1 C4 C5 108.8(6)
Si1 N1 C4 C9 98.4(7)
Yb1 N1 C4 C9 -68.2(6)
Si1 N1 C4 Yb1 166.6(7)
N2 Yb1 C4 N1 45.9(5)
C11 Yb1 C4 N1 -113.6(5)
C54 Yb1 C4 N1 133.2(5)
C12 Yb1 C4 N1 -143.2(5)
C16 Yb1 C4 N1 -95.2(5)
C42 Yb1 C4 N1 71.8(7)
C13 Yb1 C4 N1 -150.0(5)
C15 Yb1 C4 N1 -103.5(5)
C14 Yb1 C4 N1 -132.2(5)
C49 Yb1 C4 N1 137.7(4)
N2 Yb1 C4 C5 -55.6(6)
N1 Yb1 C4 C5 -101.6(8)
C11 Yb1 C4 C5 144.9(6)
C54 Yb1 C4 C5 31.7(6)
C12 Yb1 C4 C5 115.3(6)
C16 Yb1 C4 C5 163.2(6)
C42 Yb1 C4 C5 -29.7(9)
C13 Yb1 C4 C5 108.4(6)
C15 Yb1 C4 C5 155.0(6)
C14 Yb1 C4 C5 126.2(6)
C49 Yb1 C4 C5 36.2(6)
N2 Yb1 C4 C9 171.7(4)
N1 Yb1 C4 C9 125.7(6)
C11 Yb1 C4 C9 12.2(4)
C54 Yb1 C4 C9 -101.0(4)
C12 Yb1 C4 C9 -17.4(4)
C16 Yb1 C4 C9 30.5(4)
C42 Yb1 C4 C9 -162.4(5)
C13 Yb1 C4 C9 -24.3(4)
C15 Yb1 C4 C9 22.3(5)
C14 Yb1 C4 C9 -6.5(5)
C49 Yb1 C4 C9 -96.6(4)
N1 C4 C5 C6 -174.3(6)
C9 C4 C5 C6 2.9(9)
Yb1 C4 C5 C6 -122.8(6)
N1 C4 C5 C26 6.6(10)
C9 C4 C5 C26 -176.2(6)
Yb1 C4 C5 C26 58.1(8)
C4 C5 C6 C7 -0.3(11)
C26 C5 C6 C7 178.8(7)
C5 C6 C7 C8 -2.2(12)
C5 C6 C7 C23 177.2(7)
C6 C7 C8 C9 2.1(11)
C23 C7 C8 C9 -177.3(7)
C7 C8 C9 C4 0.5(11)
C7 C8 C9 C10 -178.1(7)
N1 C4 C9 C8 174.2(6)
C5 C4 C9 C8 -3.1(9)
Yb1 C4 C9 C8 135.0(6)
N1 C4 C9 C10 -7.2(9)
C5 C4 C9 C10 175.6(6)
Yb1 C4 C9 C10 -46.4(6)
C8 C9 C10 C11 -106.9(7)
C4 C9 C10 C11 74.5(8)
C8 C9 C10 C17 18.1(9)
C4 C9 C10 C17 -160.5(6)
C9 C10 C11 C16 -142.1(7)
C17 C10 C11 C16 91.1(8)
C9 C10 C11 C12 37.7(9)
C17 C10 C11 C12 -89.1(8)
C9 C10 C11 Yb1 -51.4(7)
C17 C10 C11 Yb1 -178.2(5)
N2 Yb1 C11 C16 -7.1(7)
N1 Yb1 C11 C16 116.1(4)
C54 Yb1 C11 C16 -152.4(4)
C12 Yb1 C11 C16 -121.0(7)
C42 Yb1 C11 C16 -44.0(5)
C13 Yb1 C11 C16 -91.8(5)
C15 Yb1 C11 C16 -29.2(4)
C14 Yb1 C11 C16 -60.5(4)
C49 Yb1 C11 C16 -126.0(4)
C4 Yb1 C11 C16 138.6(5)
N2 Yb1 C11 C12 114.0(6)
N1 Yb1 C11 C12 -122.8(5)
C54 Yb1 C11 C12 -31.3(5)
C16 Yb1 C11 C12 121.0(7)
C42 Yb1 C11 C12 77.1(5)
C13 Yb1 C11 C12 29.2(5)
C15 Yb1 C11 C12 91.9(5)
C14 Yb1 C11 C12 60.5(5)
C49 Yb1 C11 C12 -5.0(5)
C4 Yb1 C11 C12 -100.3(5)
N2 Yb1 C11 C10 -126.5(5)
N1 Yb1 C11 C10 -3.4(5)
C54 Yb1 C11 C10 88.2(5)
C12 Yb1 C11 C10 119.5(7)
C16 Yb1 C11 C10 -119.5(7)
C42 Yb1 C11 C10 -163.4(4)
C13 Yb1 C11 C10 148.7(6)
C15 Yb1 C11 C10 -148.7(6)
C14 Yb1 C11 C10 180.0(6)
C49 Yb1 C11 C10 114.5(5)
C4 Yb1 C11 C10 19.2(4)
C16 C11 C12 C13 3.9(11)
C10 C11 C12 C13 -175.9(7)
Yb1 C11 C12 C13 -68.7(7)
C16 C11 C12 Yb1 72.5(6)
C10 C11 C12 Yb1 -107.2(6)
N2 Yb1 C12 C13 1.7(8)
N1 Yb1 C12 C13 -179.2(6)
C11 Yb1 C12 C13 126.0(8)
C54 Yb1 C12 C13 -84.5(6)
C16 Yb1 C12 C13 93.4(6)
C42 Yb1 C12 C13 1.4(6)
C15 Yb1 C12 C13 59.7(6)
C14 Yb1 C12 C13 27.8(5)
C49 Yb1 C12 C13 -58.6(6)
C4 Yb1 C12 C13 -165.0(6)
N2 Yb1 C12 C11 -124.3(5)
N1 Yb1 C12 C11 54.8(5)
C54 Yb1 C12 C11 149.5(5)
C16 Yb1 C12 C11 -32.6(4)
C42 Yb1 C12 C11 -124.6(4)
C13 Yb1 C12 C11 -126.0(8)
C15 Yb1 C12 C11 -66.3(5)
C14 Yb1 C12 C11 -98.2(5)
C49 Yb1 C12 C11 175.4(5)
C4 Yb1 C12 C11 68.9(4)
C11 C12 C13 C14 -0.1(12)
Yb1 C12 C13 C14 -64.0(8)
C11 C12 C13 Yb1 63.9(6)
N2 Yb1 C13 C14 -50.5(6)
N1 Yb1 C13 C14 129.5(5)
C11 Yb1 C13 C14 97.8(6)
C54 Yb1 C13 C14 -140.9(6)
C12 Yb1 C13 C14 128.6(9)
C16 Yb1 C13 C14 62.7(5)
C42 Yb1 C13 C14 -50.2(5)
C15 Yb1 C13 C14 29.3(5)
C49 Yb1 C13 C14 -115.6(5)
C4 Yb1 C13 C14 143.1(5)
N2 Yb1 C13 C12 -179.0(5)
N1 Yb1 C13 C12 1.0(6)
C11 Yb1 C13 C12 -30.7(5)
C54 Yb1 C13 C12 90.5(6)
C16 Yb1 C13 C12 -65.8(5)
C42 Yb1 C13 C12 -178.8(5)
C15 Yb1 C13 C12 -99.2(6)
C14 Yb1 C13 C12 -128.6(9)
C49 Yb1 C13 C12 115.9(6)
C4 Yb1 C13 C12 14.5(6)
C12 C13 C14 C15 -2.9(12)
Yb1 C13 C14 C15 -62.8(7)
C12 C13 C14 Yb1 59.9(7)
N2 Yb1 C14 C13 138.3(5)
N1 Yb1 C14 C13 -67.7(6)
C11 Yb1 C14 C13 -63.2(5)
C54 Yb1 C14 C13 38.9(6)
C12 Yb1 C14 C13 -28.9(5)
C16 Yb1 C14 C13 -97.2(6)
C42 Yb1 C14 C13 128.7(5)
C15 Yb1 C14 C13 -126.6(8)
C49 Yb1 C14 C13 59.0(5)
C4 Yb1 C14 C13 -43.1(6)
N2 Yb1 C14 C15 -95.2(5)
N1 Yb1 C14 C15 58.8(6)
C11 Yb1 C14 C15 63.3(5)
C54 Yb1 C14 C15 165.5(5)
C12 Yb1 C14 C15 97.7(5)
C16 Yb1 C14 C15 29.4(4)
C42 Yb1 C14 C15 -104.7(5)
C13 Yb1 C14 C15 126.6(8)
C49 Yb1 C14 C15 -174.5(5)
C4 Yb1 C14 C15 83.5(5)
C13 C14 C15 C16 2.0(12)
Yb1 C14 C15 C16 -60.4(7)
C13 C14 C15 Yb1 62.4(7)
N2 Yb1 C15 C14 92.3(5)
N1 Yb1 C15 C14 -136.1(5)
C11 Yb1 C15 C14 -97.6(6)
C54 Yb1 C15 C14 -17.6(6)
C12 Yb1 C15 C14 -62.3(5)
C16 Yb1 C15 C14 -127.9(8)
C42 Yb1 C15 C14 71.9(5)
C13 Yb1 C15 C14 -29.3(5)
C49 Yb1 C15 C14 5.8(5)
C4 Yb1 C15 C14 -109.7(5)
N2 Yb1 C15 C16 -139.8(5)
N1 Yb1 C15 C16 -8.2(5)
C11 Yb1 C15 C16 30.3(4)
C54 Yb1 C15 C16 110.3(5)
C12 Yb1 C15 C16 65.6(5)
C42 Yb1 C15 C16 -160.2(5)
C13 Yb1 C15 C16 98.6(5)
C14 Yb1 C15 C16 127.9(8)
C49 Yb1 C15 C16 133.7(5)
C4 Yb1 C15 C16 18.2(5)
C12 C11 C16 C15 -4.7(10)
C10 C11 C16 C15 175.1(7)
Yb1 C11 C16 C15 67.0(7)
C12 C11 C16 Yb1 -71.7(6)
C10 C11 C16 Yb1 108.1(6)
C14 C15 C16 C11 1.8(11)
Yb1 C15 C16 C11 -62.0(6)
C14 C15 C16 Yb1 63.8(7)
N2 Yb1 C16 C11 176.2(4)
N1 Yb1 C16 C11 -60.8(4)
C54 Yb1 C16 C11 35.6(5)
C12 Yb1 C16 C11 32.9(4)
C42 Yb1 C16 C11 147.9(4)
C13 Yb1 C16 C11 66.4(4)
C15 Yb1 C16 C11 126.5(7)
C14 Yb1 C16 C11 98.4(5)
C49 Yb1 C16 C11 68.5(5)
C4 Yb1 C16 C11 -36.9(4)
N2 Yb1 C16 C15 49.7(6)
N1 Yb1 C16 C15 172.7(5)
C11 Yb1 C16 C15 -126.5(7)
C54 Yb1 C16 C15 -90.9(5)
C12 Yb1 C16 C15 -93.6(5)
C42 Yb1 C16 C15 21.4(5)
C13 Yb1 C16 C15 -60.1(5)
C14 Yb1 C16 C15 -28.1(5)
C49 Yb1 C16 C15 -58.0(6)
C4 Yb1 C16 C15 -163.4(5)
C11 C10 C17 C22 -143.0(7)
C9 C10 C17 C22 90.7(9)
C11 C10 C17 C18 38.3(10)
C9 C10 C17 C18 -88.0(9)
C22 C17 C18 C19 -1.0(13)
C10 C17 C18 C19 177.7(8)
C17 C18 C19 C20 -0.2(16)
C18 C19 C20 C21 2.1(19)
C19 C20 C21 C22 -2.7(19)
C18 C17 C22 C21 0.3(13)
C10 C17 C22 C21 -178.5(8)
C20 C21 C22 C17 1.4(16)
C6 C7 C23 C24 87.7(12)
C8 C7 C23 C24 -92.9(13)
C6 C7 C23 C25 -67.4(17)
C8 C7 C23 C25 112.0(16)
C6 C7 C23 C25A -110(3)
C8 C7 C23 C25A 69(3)
C6 C5 C26 C33 49.7(9)
C4 C5 C26 C33 -131.2(7)
C6 C5 C26 C27 -77.0(8)
C4 C5 C26 C27 102.2(7)
C33 C26 C27 C28 -121.6(8)
C5 C26 C27 C28 6.2(10)
C33 C26 C27 C32 58.5(9)
C5 C26 C27 C32 -173.7(6)
C32 C27 C28 C29 0.5(11)
C26 C27 C28 C29 -179.4(7)
C27 C28 C29 C30 0.0(12)
C28 C29 C30 C31 0.2(13)
C29 C30 C31 C32 -0.9(13)
C30 C31 C32 C27 1.3(14)
C28 C27 C32 C31 -1.1(12)
C26 C27 C32 C31 178.7(8)
C27 C26 C33 C34 49.5(11)
C5 C26 C33 C34 -78.7(10)
C27 C26 C33 C38 -129.6(9)
C5 C26 C33 C38 102.3(9)
C38 C33 C34 C35 -4.2(14)
C26 C33 C34 C35 176.7(9)
C33 C34 C35 C36 1.2(17)
C34 C35 C36 C37 2.5(19)
C35 C36 C37 C38 -3.0(19)
C34 C33 C38 C37 3.7(16)
C26 C33 C38 C37 -177.2(10)
C36 C37 C38 C33 -0.1(18)
Si2 N2 C42 C43 -85.8(7)
Yb1 N2 C42 C43 106.2(6)
Si2 N2 C42 C47 96.3(7)
Yb1 N2 C42 C47 -71.7(6)
Si2 N2 C42 Yb1 168.0(6)
N1 Yb1 C42 N2 0.8(6)
C11 Yb1 C42 N2 145.9(4)
C54 Yb1 C42 N2 -100.3(4)
C12 Yb1 C42 N2 179.7(4)
C16 Yb1 C42 N2 125.0(4)
C13 Yb1 C42 N2 -179.6(4)
C15 Yb1 C42 N2 134.7(4)
C14 Yb1 C42 N2 160.1(4)
C49 Yb1 C42 N2 -112.8(4)
C4 Yb1 C42 N2 -41.0(7)
N2 Yb1 C42 C43 -108.5(7)
N1 Yb1 C42 C43 -107.7(5)
C11 Yb1 C42 C43 37.4(6)
C54 Yb1 C42 C43 151.2(5)
C12 Yb1 C42 C43 71.3(6)
C16 Yb1 C42 C43 16.5(6)
C13 Yb1 C42 C43 71.9(5)
C15 Yb1 C42 C43 26.2(5)
C14 Yb1 C42 C43 51.6(5)
C49 Yb1 C42 C43 138.7(5)
C4 Yb1 C42 C43 -149.5(5)
N2 Yb1 C42 C47 124.4(6)
N1 Yb1 C42 C47 125.2(4)
C11 Yb1 C42 C47 -89.7(5)
C54 Yb1 C42 C47 24.1(5)
C12 Yb1 C42 C47 -55.9(5)
C16 Yb1 C42 C47 -110.6(4)
C13 Yb1 C42 C47 -55.2(5)
C15 Yb1 C42 C47 -100.9(4)
C14 Yb1 C42 C47 -75.5(4)
C49 Yb1 C42 C47 11.6(4)
C4 Yb1 C42 C47 83.4(6)
N2 C42 C43 C44 -175.3(6)
C47 C42 C43 C44 2.6(10)
Yb1 C42 C43 C44 -114.3(6)
N2 C42 C43 C64 5.6(10)
C47 C42 C43 C64 -176.4(6)
Yb1 C42 C43 C64 66.7(7)
C42 C43 C44 C45 -1.8(11)
C64 C43 C44 C45 177.3(7)
C43 C44 C45 C46 0.7(12)
C43 C44 C45 C61 -172.5(7)
C44 C45 C46 C47 -0.6(12)
C61 C45 C46 C47 172.5(7)
C45 C46 C47 C42 1.6(11)
C45 C46 C47 C48 -175.5(7)
N2 C42 C47 C46 175.4(6)
C43 C42 C47 C46 -2.5(10)
Yb1 C42 C47 C46 127.5(6)
N2 C42 C47 C48 -7.4(10)
C43 C42 C47 C48 174.6(6)
Yb1 C42 C47 C48 -55.3(6)
C46 C47 C48 C49 -82.1(8)
C42 C47 C48 C49 100.9(7)
C46 C47 C48 C55 45.1(10)
C42 C47 C48 C55 -132.0(7)
C47 C48 C49 C50 70.6(10)
C55 C48 C49 C50 -59.2(11)
C47 C48 C49 C54 -116.2(8)
C55 C48 C49 C54 113.9(8)
C47 C48 C49 Yb1 -59.8(5)
C55 C48 C49 Yb1 170.3(5)
N2 Yb1 C49 C50 -130.6(7)
N1 Yb1 C49 C50 113.6(7)
C11 Yb1 C49 C50 26.5(8)
C54 Yb1 C49 C50 105.1(9)
C12 Yb1 C49 C50 24.1(7)
C16 Yb1 C49 C50 -2.2(8)
C42 Yb1 C49 C50 -104.5(7)
C13 Yb1 C49 C50 -0.4(7)
C15 Yb1 C49 C50 -26.7(8)
C14 Yb1 C49 C50 -24.1(7)
C4 Yb1 C49 C50 95.1(7)
N2 Yb1 C49 C54 124.3(6)
N1 Yb1 C49 C54 8.5(6)
C11 Yb1 C49 C54 -78.6(6)
C12 Yb1 C49 C54 -81.0(6)
C16 Yb1 C49 C54 -107.3(6)
C42 Yb1 C49 C54 150.4(6)
C13 Yb1 C49 C54 -105.5(6)
C15 Yb1 C49 C54 -131.8(6)
C14 Yb1 C49 C54 -129.2(6)
C4 Yb1 C49 C54 -10.0(6)
N2 Yb1 C49 C48 -2.1(4)
N1 Yb1 C49 C48 -117.9(4)
C11 Yb1 C49 C48 155.0(4)
C54 Yb1 C49 C48 -126.4(8)
C12 Yb1 C49 C48 152.6(5)
C16 Yb1 C49 C48 126.3(4)
C42 Yb1 C49 C48 23.9(4)
C13 Yb1 C49 C48 128.1(5)
C15 Yb1 C49 C48 101.8(4)
C14 Yb1 C49 C48 104.4(5)
C4 Yb1 C49 C48 -136.5(4)
C54 C49 C50 C51 0.0(15)
C48 C49 C50 C51 173.5(9)
Yb1 C49 C50 C51 -73.7(13)
C49 C50 C51 C52 1.4(18)
C50 C51 C52 C53 -1.0(18)
C51 C52 C53 C54 -0.7(17)
C52 C53 C54 C49 2.2(16)
C52 C53 C54 Yb1 107.3(9)
C50 C49 C54 C53 -1.8(14)
C48 C49 C54 C53 -175.3(8)
Yb1 C49 C54 C53 114.9(10)
C50 C49 C54 Yb1 -116.7(8)
C48 C49 C54 Yb1 69.8(8)
N2 Yb1 C54 C53 179.9(7)
N1 Yb1 C54 C53 62.5(7)
C11 Yb1 C54 C53 -14.7(7)
C12 Yb1 C54 C53 -29.3(7)
C16 Yb1 C54 C53 -31.4(8)
C42 Yb1 C54 C53 -152.3(7)
C13 Yb1 C54 C53 -57.0(7)
C15 Yb1 C54 C53 -65.6(7)
C14 Yb1 C54 C53 -73.4(7)
C49 Yb1 C54 C53 -124.8(10)
C4 Yb1 C54 C53 45.3(7)
N2 Yb1 C54 C49 -55.3(6)
N1 Yb1 C54 C49 -172.7(5)
C11 Yb1 C54 C49 110.1(6)
C12 Yb1 C54 C49 95.4(6)
C16 Yb1 C54 C49 93.4(6)
C42 Yb1 C54 C49 -27.5(6)
C13 Yb1 C54 C49 67.8(6)
C15 Yb1 C54 C49 59.1(6)
C14 Yb1 C54 C49 51.3(6)
C4 Yb1 C54 C49 170.0(6)
C49 C48 C55 C60 157.6(7)
C47 C48 C55 C60 29.7(10)
C49 C48 C55 C56 -24.5(10)
C47 C48 C55 C56 -152.4(8)
C60 C55 C56 C57 0.8(15)
C48 C55 C56 C57 -177.1(9)
C55 C56 C57 C58 -1.5(18)
C56 C57 C58 C59 2.1(18)
C57 C58 C59 C60 -2.0(16)
C56 C55 C60 C59 -0.7(13)
C48 C55 C60 C59 177.2(7)
C58 C59 C60 C55 1.3(14)
C46 C45 C61 C62 63.3(12)
C44 C45 C61 C62 -123.9(10)
C46 C45 C61 C63 -69.6(11)
C44 C45 C61 C63 103.2(9)
C44 C43 C64 C71 -60.7(8)
C42 C43 C64 C71 118.4(7)
C44 C43 C64 C65 66.4(8)
C42 C43 C64 C65 -114.5(7)
C71 C64 C65 C66 -121.8(8)
C43 C64 C65 C66 108.0(8)
C71 C64 C65 C70 54.1(9)
C43 C64 C65 C70 -76.1(9)
C70 C65 C66 C67 -0.6(13)
C64 C65 C66 C67 175.5(8)
C65 C66 C67 C68 2.6(15)
C66 C67 C68 C69 -2.0(15)
C67 C68 C69 C70 -0.5(16)
C68 C69 C70 C65 2.6(15)
C66 C65 C70 C69 -2.0(13)
C64 C65 C70 C69 -178.0(8)
C43 C64 C71 C72 174.8(6)
C65 C64 C71 C72 46.4(8)
C43 C64 C71 C76 -4.8(10)
C65 C64 C71 C76 -133.2(7)
C76 C71 C72 C73 0.5(10)
C64 C71 C72 C73 -179.1(7)
C71 C72 C73 C74 0.9(11)
C72 C73 C74 C75 -0.7(12)
C73 C74 C75 C76 -0.9(12)
C74 C75 C76 C71 2.3(12)
C72 C71 C76 C75 -2.1(11)
C64 C71 C76 C75 177.5(7)
